data_7006293
loop_
_publ_author_name
'Bertke, Jeffrey A.'
'Bunge, Scott D.'

_publ_section_title
;
 Stable analogs of the uranyl ion containing
 1,1,3,3-tetramethylguanidine.
;
_journal_issue 41
_journal_name_full 'Dalton transactions (Cambridge, England : 2003)'
_journal_page_first 4647
_journal_page_last 4649
_journal_paper_doi 10.1039/b712054k
_journal_year 2007
_chemical_formula_sum 'C40 H72 N6 O4 U'
_chemical_formula_weight 939.07
_chemical_name_common '(3) (UO2OC6H2-2,6-(C(CH3)3)2-4-CH3HTMG2)'
_chemical_name_systematic
;
?
;
_space_group_IT_number 2
_symmetry_cell_setting triclinic
_symmetry_space_group_name_Hall '-P 1'
_symmetry_space_group_name_H-M 'P -1'
_atom_sites_solution_hydrogens geom
_atom_sites_solution_primary direct
_atom_sites_solution_secondary difmap
_audit_creation_method SHELXL-97
_cell_angle_alpha 98.537(4)
_cell_angle_beta 110.668(4)
_cell_angle_gamma 93.634(4)
_cell_formula_units_Z 2
_cell_length_a 11.888(3)
_cell_length_b 12.046(3)
_cell_length_c 16.410(4)
_cell_measurement_reflns_used 6683
_cell_measurement_temperature 100(2)
_cell_measurement_theta_max 0.00
_cell_measurement_theta_min 0.00
_cell_volume 2157.3(9)
_computing_cell_refinement 'Bruker SMART'
_computing_data_collection 'Bruker SMART'
_computing_data_reduction 'Bruker SAINT'
_computing_molecular_graphics 'Bruker SHELXTL'
_computing_publication_material 'Bruker SHELXTL'
_computing_structure_refinement 'SHELXL-97 (Sheldrick, 1997)'
_computing_structure_solution 'SHELXS-97 (Sheldrick, 1990)'
_diffrn_ambient_temperature 100(2)
_diffrn_measured_fraction_theta_full 0.997
_diffrn_measured_fraction_theta_max 0.997
_diffrn_measurement_device_type 'CCD area detector'
_diffrn_measurement_method 'phi and omega scans'
_diffrn_radiation_monochromator graphite
_diffrn_radiation_source 'fine-focus sealed tube'
_diffrn_radiation_type MoK\a
_diffrn_radiation_wavelength 0.71073
_diffrn_reflns_av_R_equivalents 0.1194
_diffrn_reflns_av_sigmaI/netI 0.0993
_diffrn_reflns_limit_h_max 14
_diffrn_reflns_limit_h_min -14
_diffrn_reflns_limit_k_max 14
_diffrn_reflns_limit_k_min -14
_diffrn_reflns_limit_l_max 19
_diffrn_reflns_limit_l_min -19
_diffrn_reflns_number 17444
_diffrn_reflns_theta_full 25.05
_diffrn_reflns_theta_max 25.05
_diffrn_reflns_theta_min 1.35
_exptl_absorpt_coefficient_mu 3.806
_exptl_absorpt_correction_T_max 0.5165
_exptl_absorpt_correction_T_min 0.3411
_exptl_absorpt_correction_type multi-scan
_exptl_absorpt_process_details SADABS
_exptl_crystal_colour red
_exptl_crystal_density_diffrn 1.446
_exptl_crystal_density_meas ?
_exptl_crystal_density_method .
_exptl_crystal_description irregular
_exptl_crystal_F_000 956
_exptl_crystal_size_max 0.36
_exptl_crystal_size_mid 0.28
_exptl_crystal_size_min 0.20
_refine_diff_density_max 2.541
_refine_diff_density_min -2.013
_refine_diff_density_rms 0.167
_refine_ls_extinction_method none
_refine_ls_goodness_of_fit_ref 0.718
_refine_ls_hydrogen_treatment constr
_refine_ls_matrix_type full
_refine_ls_number_parameters 482
_refine_ls_number_reflns 7634
_refine_ls_number_restraints 0
_refine_ls_restrained_S_all 0.718
_refine_ls_R_factor_all 0.0409
_refine_ls_R_factor_gt 0.0368
_refine_ls_shift/su_max 0.002
_refine_ls_shift/su_mean 0.000
_refine_ls_structure_factor_coef Fsqd
_refine_ls_weighting_details 'calc w=1/[\s^2^(Fo^2^)+(0.1000P)^2^+0.5472P] where P=(Fo^2^+2Fc^2^)/3'
_refine_ls_weighting_scheme calc
_refine_ls_wR_factor_gt 0.0989
_refine_ls_wR_factor_ref 0.1038
_reflns_number_gt 6903
_reflns_number_total 7634
_reflns_threshold_expression >2sigma(I)
_cod_data_source_file b712054k.txt
_cod_data_source_block jab045_centro
_cod_depositor_comments
;
The following automatic conversions were performed:
'_symmetry_cell_setting' value 'Triclinic' changed to 'triclinic'
according to '/home/saulius/struct/CIF-dictionaries/cif_core.dic'
dictionary named 'cif_core.dic' version 2.4.1 from
2010-06-29.

'_exptl_absorpt_correction_type' value 'MULTI-SCAN' changed
to 'multi-scan' according to
'/home/saulius/struct/CIF-dictionaries/cif_core.dic' dictionary named
'cif_core.dic' version 2.4.1 from 2010-06-29.

Automatic conversion script
Id: cif_fix_enum 1527 2010-12-29 10:47:43Z saulius 
;
_cod_original_cell_volume 2157.2(10)
_cod_original_sg_symbol_H-M P-1
_cod_database_code 7006293

loop_
_symmetry_equiv_pos_as_xyz
'x, y, z'
'-x, -y, -z'

loop_
_atom_site_label
_atom_site_type_symbol
_atom_site_fract_x
_atom_site_fract_y
_atom_site_fract_z
_atom_site_U_iso_or_equiv
_atom_site_adp_type
_atom_site_occupancy
_atom_site_symmetry_multiplicity
_atom_site_calc_flag
_atom_site_refinement_flags
_atom_site_disorder_assembly
_atom_site_disorder_group
U1 U 0.547752(13) 0.896777(12) 0.750231(9) 0.01134(9) Uani 1 1 d . . .
O1 O 0.4406(3) 0.8268(3) 0.7847(2) 0.0131(7) Uani 1 1 d . . .
O2 O 0.6543(3) 0.9650(3) 0.7138(2) 0.0125(7) Uani 1 1 d . . .
O3 O 0.4457(3) 1.0479(3) 0.7369(2) 0.0124(7) Uani 1 1 d . . .
O4 O 0.6536(3) 0.7482(3) 0.7678(2) 0.0136(7) Uani 1 1 d . . .
N1 N 0.6517(3) 1.0015(3) 0.9041(3) 0.0167(9) Uani 1 1 d . . .
H1 H 0.6220 0.9770 0.9412 0.020 Uiso 1 1 calc R . .
N2 N 0.7309(4) 1.1802(3) 0.9955(3) 0.0170(8) Uani 1 1 d . . .
N3 N 0.8491(4) 1.0771(4) 0.9346(3) 0.0172(9) Uani 1 1 d . . .
N4 N 0.4157(3) 0.8400(3) 0.5927(3) 0.0162(8) Uani 1 1 d . . .
H4 H 0.4546 0.8541 0.5579 0.019 Uiso 1 1 calc R . .
N5 N 0.2625(4) 0.6915(4) 0.5569(3) 0.0178(9) Uani 1 1 d . . .
N6 N 0.2215(4) 0.8448(3) 0.4864(3) 0.0184(9) Uani 1 1 d . . .
C1 C 0.3827(4) 1.1377(4) 0.7281(3) 0.0136(9) Uani 1 1 d . . .
C2 C 0.4252(4) 1.2344(4) 0.7001(3) 0.0140(9) Uani 1 1 d . . .
C3 C 0.3540(4) 1.3244(4) 0.6892(3) 0.0137(9) Uani 1 1 d . . .
H3 H 0.3808 1.3881 0.6698 0.016 Uiso 1 1 calc R . .
C4 C 0.2470(4) 1.3250(4) 0.7052(3) 0.0204(11) Uani 1 1 d . . .
C5 C 0.2095(5) 1.2322(4) 0.7332(3) 0.0175(10) Uani 1 1 d . . .
H5 H 0.1367 1.2317 0.7450 0.021 Uiso 1 1 calc R . .
C6 C 0.2735(4) 1.1383(4) 0.7453(3) 0.0128(9) Uani 1 1 d . . .
C7 C 0.5449(4) 1.2448(4) 0.6841(3) 0.0143(9) Uani 1 1 d . . .
C8 C 0.5371(4) 1.1522(4) 0.6056(3) 0.0173(10) Uani 1 1 d . . .
H8A H 0.5157 1.0778 0.6173 0.026 Uiso 1 1 calc R . .
H8B H 0.6156 1.1545 0.5985 0.026 Uiso 1 1 calc R . .
H8C H 0.4749 1.1656 0.5512 0.026 Uiso 1 1 calc R . .
C9 C 0.6508(4) 1.2361(4) 0.7690(3) 0.0161(10) Uani 1 1 d . . .
H9A H 0.6551 1.2979 0.8166 0.024 Uiso 1 1 calc R . .
H9B H 0.7267 1.2413 0.7582 0.024 Uiso 1 1 calc R . .
H9C H 0.6379 1.1634 0.7865 0.024 Uiso 1 1 calc R . .
C10 C 0.5741(4) 1.3599(4) 0.6591(3) 0.0204(10) Uani 1 1 d . . .
H10A H 0.5083 1.3699 0.6054 0.031 Uiso 1 1 calc R . .
H10B H 0.6502 1.3607 0.6485 0.031 Uiso 1 1 calc R . .
H10C H 0.5821 1.4216 0.7078 0.031 Uiso 1 1 calc R . .
C11 C 0.1761(5) 1.4245(5) 0.6923(4) 0.0288(12) Uani 1 1 d . . .
H11A H 0.2232 1.4911 0.7361 0.043 Uiso 1 1 calc R . .
H11B H 0.0992 1.4072 0.7001 0.043 Uiso 1 1 calc R . .
H11C H 0.1599 1.4399 0.6325 0.043 Uiso 1 1 calc R . .
C12 C 0.2213(4) 1.0363(4) 0.7744(3) 0.0132(9) Uani 1 1 d . . .
C13 C 0.3116(4) 1.0144(4) 0.8620(3) 0.0166(10) Uani 1 1 d . . .
H13A H 0.2852 0.9414 0.8733 0.025 Uiso 1 1 calc R . .
H13B H 0.3153 1.0747 0.9104 0.025 Uiso 1 1 calc R . .
H13C H 0.3920 1.0129 0.8583 0.025 Uiso 1 1 calc R . .
C14 C 0.1880(4) 0.9318(4) 0.7004(3) 0.0162(10) Uani 1 1 d . . .
H14A H 0.2579 0.9194 0.6833 0.024 Uiso 1 1 calc R . .
H14B H 0.1197 0.9441 0.6491 0.024 Uiso 1 1 calc R . .
H14C H 0.1652 0.8654 0.7218 0.024 Uiso 1 1 calc R . .
C15 C 0.1037(4) 1.0575(4) 0.7910(3) 0.0200(10) Uani 1 1 d . . .
H15A H 0.0417 1.0701 0.7363 0.030 Uiso 1 1 calc R . .
H15B H 0.1201 1.1243 0.8375 0.030 Uiso 1 1 calc R . .
H15C H 0.0746 0.9915 0.8098 0.030 Uiso 1 1 calc R . .
C16 C 0.7277(4) 0.6666(4) 0.7853(3) 0.0124(9) Uani 1 1 d . . .
C17 C 0.7353(4) 0.6067(4) 0.8566(3) 0.0149(9) Uani 1 1 d . . .
C18 C 0.8218(4) 0.5337(4) 0.8786(3) 0.0156(9) Uani 1 1 d . . .
H18 H 0.8287 0.4971 0.9273 0.019 Uiso 1 1 calc R . .
C19 C 0.8993(4) 0.5108(4) 0.8333(3) 0.0181(10) Uani 1 1 d . . .
C20 C 0.8848(4) 0.5626(4) 0.7607(3) 0.0170(10) Uani 1 1 d . . .
H20 H 0.9347 0.5456 0.7274 0.020 Uiso 1 1 calc R . .
C21 C 0.8010(4) 0.6379(4) 0.7342(3) 0.0148(10) Uani 1 1 d . . .
C22 C 0.6498(4) 0.6195(4) 0.9094(3) 0.0155(10) Uani 1 1 d . . .
C23 C 0.6746(4) 0.7379(4) 0.9655(3) 0.0183(10) Uani 1 1 d . . .
H23A H 0.6625 0.7944 0.9269 0.028 Uiso 1 1 calc R . .
H23B H 0.7583 0.7508 1.0081 0.028 Uiso 1 1 calc R . .
H23C H 0.6188 0.7446 0.9974 0.028 Uiso 1 1 calc R . .
C24 C 0.5163(4) 0.5931(4) 0.8453(3) 0.0176(10) Uani 1 1 d . . .
H24A H 0.4631 0.6099 0.8783 0.026 Uiso 1 1 calc R . .
H24B H 0.4992 0.5129 0.8176 0.026 Uiso 1 1 calc R . .
H24C H 0.5020 0.6397 0.7993 0.026 Uiso 1 1 calc R . .
C25 C 0.6661(5) 0.5355(5) 0.9740(3) 0.0230(11) Uani 1 1 d . . .
H25A H 0.7489 0.5501 1.0181 0.035 Uiso 1 1 calc R . .
H25B H 0.6516 0.4579 0.9409 0.035 Uiso 1 1 calc R . .
H25C H 0.6083 0.5451 1.0040 0.035 Uiso 1 1 calc R . .
C26 C 0.9909(5) 0.4293(5) 0.8585(3) 0.0222(11) Uani 1 1 d . . .
H26A H 1.0072 0.4202 0.9198 0.033 Uiso 1 1 calc R . .
H26B H 1.0662 0.4587 0.8530 0.033 Uiso 1 1 calc R . .
H26C H 0.9591 0.3558 0.8190 0.033 Uiso 1 1 calc R . .
C27 C 0.7922(4) 0.6851(4) 0.6497(3) 0.0154(10) Uani 1 1 d . . .
C28 C 0.6602(4) 0.6747(5) 0.5853(3) 0.0214(11) Uani 1 1 d . . .
H28A H 0.6243 0.5953 0.5702 0.032 Uiso 1 1 calc R . .
H28B H 0.6580 0.7014 0.5313 0.032 Uiso 1 1 calc R . .
H28C H 0.6140 0.7206 0.6133 0.032 Uiso 1 1 calc R . .
C29 C 0.8507(5) 0.8090(4) 0.6740(3) 0.0218(11) Uani 1 1 d . . .
H29A H 0.8538 0.8344 0.6207 0.033 Uiso 1 1 calc R . .
H29B H 0.9330 0.8151 0.7178 0.033 Uiso 1 1 calc R . .
H29C H 0.8024 0.8565 0.6989 0.033 Uiso 1 1 calc R . .
C30 C 0.8597(4) 0.6188(4) 0.5973(3) 0.0215(11) Uani 1 1 d . . .
H30A H 0.8280 0.5384 0.5830 0.032 Uiso 1 1 calc R . .
H30B H 0.9465 0.6284 0.6333 0.032 Uiso 1 1 calc R . .
H30C H 0.8475 0.6476 0.5424 0.032 Uiso 1 1 calc R . .
C31 C 0.7410(4) 1.0851(4) 0.9439(3) 0.0161(10) Uani 1 1 d . . .
C32 C 0.6105(5) 1.2088(4) 0.9891(3) 0.0224(11) Uani 1 1 d . . .
H32A H 0.5532 1.1840 0.9281 0.034 Uiso 1 1 calc R . .
H32B H 0.6143 1.2909 1.0061 0.034 Uiso 1 1 calc R . .
H32C H 0.5834 1.1708 1.0290 0.034 Uiso 1 1 calc R . .
C33 C 0.8319(5) 1.2431(5) 1.0728(3) 0.0272(12) Uani 1 1 d . . .
H33A H 0.9037 1.2035 1.0822 0.041 Uiso 1 1 calc R . .
H33B H 0.8098 1.2485 1.1253 0.041 Uiso 1 1 calc R . .
H33C H 0.8497 1.3193 1.0626 0.041 Uiso 1 1 calc R . .
C34 C 0.8781(4) 0.9684(5) 0.8994(3) 0.0239(11) Uani 1 1 d . . .
H34A H 0.8370 0.9070 0.9155 0.036 Uiso 1 1 calc R . .
H34B H 0.9659 0.9667 0.9242 0.036 Uiso 1 1 calc R . .
H34C H 0.8508 0.9587 0.8347 0.036 Uiso 1 1 calc R . .
C35 C 0.9184(5) 1.1760(5) 0.9241(4) 0.0263(12) Uani 1 1 d . . .
H35A H 0.8758 1.2424 0.9282 0.039 Uiso 1 1 calc R . .
H35B H 0.9264 1.1614 0.8662 0.039 Uiso 1 1 calc R . .
H35C H 0.9990 1.1901 0.9710 0.039 Uiso 1 1 calc R . .
C36 C 0.3026(4) 0.7943(4) 0.5461(3) 0.0124(9) Uani 1 1 d . . .
C37 C 0.3488(5) 0.6166(4) 0.5993(3) 0.0226(11) Uani 1 1 d . . .
H37A H 0.4225 0.6285 0.5863 0.034 Uiso 1 1 calc R . .
H37B H 0.3122 0.5376 0.5765 0.034 Uiso 1 1 calc R . .
H37C H 0.3693 0.6335 0.6635 0.034 Uiso 1 1 calc R . .
C38 C 0.1420(5) 0.6686(4) 0.5603(4) 0.0224(11) Uani 1 1 d . . .
H38A H 0.1500 0.6606 0.6207 0.034 Uiso 1 1 calc R . .
H38B H 0.0996 0.5984 0.5192 0.034 Uiso 1 1 calc R . .
H38C H 0.0956 0.7314 0.5435 0.034 Uiso 1 1 calc R . .
C39 C 0.1296(5) 0.7814(5) 0.4051(3) 0.0260(12) Uani 1 1 d . . .
H39A H 0.1358 0.7003 0.4028 0.039 Uiso 1 1 calc R . .
H39B H 0.1421 0.8047 0.3539 0.039 Uiso 1 1 calc R . .
H39C H 0.0490 0.7964 0.4040 0.039 Uiso 1 1 calc R . .
C40 C 0.2394(5) 0.9680(4) 0.4911(3) 0.0218(11) Uani 1 1 d . . .
H40A H 0.2877 1.0048 0.5522 0.033 Uiso 1 1 calc R . .
H40B H 0.1605 0.9964 0.4721 0.033 Uiso 1 1 calc R . .
H40C H 0.2820 0.9848 0.4521 0.033 Uiso 1 1 calc R . .

loop_
_atom_site_aniso_label
_atom_site_aniso_U_11
_atom_site_aniso_U_22
_atom_site_aniso_U_33
_atom_site_aniso_U_23
_atom_site_aniso_U_13
_atom_site_aniso_U_12
U1 0.01651(12) 0.00815(12) 0.01092(12) 0.00178(7) 0.00667(8) 0.00305(8)
O1 0.0160(16) 0.0088(17) 0.0148(16) 0.0034(13) 0.0054(13) 0.0017(13)
O2 0.0150(15) 0.0084(16) 0.0130(16) 0.0030(13) 0.0031(13) 0.0023(13)
O3 0.0177(16) 0.0065(17) 0.0159(16) 0.0040(13) 0.0088(14) 0.0031(13)
O4 0.0168(16) 0.0131(18) 0.0147(16) 0.0045(13) 0.0089(14) 0.0056(14)
N1 0.020(2) 0.012(2) 0.017(2) 0.0061(16) 0.0046(17) -0.0007(17)
N2 0.022(2) 0.014(2) 0.0149(19) -0.0006(16) 0.0090(17) 0.0017(17)
N3 0.019(2) 0.016(2) 0.020(2) 0.0047(17) 0.0092(17) 0.0035(17)
N4 0.0166(19) 0.013(2) 0.020(2) 0.0002(16) 0.0085(17) 0.0003(16)
N5 0.0146(19) 0.018(2) 0.022(2) 0.0054(18) 0.0073(17) 0.0033(17)
N6 0.020(2) 0.015(2) 0.020(2) 0.0036(17) 0.0084(17) 0.0007(17)
C1 0.021(2) 0.009(2) 0.012(2) -0.0001(18) 0.0083(19) 0.002(2)
C2 0.020(2) 0.014(2) 0.009(2) 0.0029(18) 0.0068(18) 0.0019(19)
C3 0.015(2) 0.014(2) 0.015(2) 0.0061(18) 0.0066(18) 0.0044(19)
C4 0.022(2) 0.014(3) 0.026(3) 0.004(2) 0.009(2) 0.006(2)
C5 0.021(2) 0.017(3) 0.019(2) 0.005(2) 0.011(2) 0.005(2)
C6 0.021(2) 0.007(2) 0.010(2) 0.0001(17) 0.0069(19) 0.0019(19)
C7 0.022(2) 0.012(2) 0.012(2) 0.0007(18) 0.0100(19) 0.0050(19)
C8 0.023(2) 0.016(3) 0.016(2) 0.001(2) 0.010(2) 0.003(2)
C9 0.017(2) 0.013(2) 0.018(2) 0.0040(19) 0.0056(19) 0.0019(19)
C10 0.023(2) 0.016(3) 0.024(3) 0.007(2) 0.011(2) 0.001(2)
C11 0.031(3) 0.014(3) 0.050(4) 0.011(2) 0.022(3) 0.005(2)
C12 0.017(2) 0.011(2) 0.013(2) 0.0011(18) 0.0080(19) -0.0005(19)
C13 0.025(2) 0.015(3) 0.014(2) 0.0033(19) 0.013(2) 0.003(2)
C14 0.021(2) 0.011(2) 0.016(2) -0.0017(19) 0.0088(19) -0.0009(19)
C15 0.025(2) 0.014(2) 0.028(3) 0.004(2) 0.018(2) 0.003(2)
C16 0.015(2) 0.006(2) 0.013(2) -0.0031(17) 0.0042(18) -0.0018(18)
C17 0.021(2) 0.012(2) 0.011(2) -0.0001(18) 0.0067(19) -0.0017(19)
C18 0.024(2) 0.010(2) 0.013(2) 0.0009(18) 0.0075(19) 0.0011(19)
C19 0.023(2) 0.013(2) 0.015(2) 0.0024(19) 0.002(2) 0.001(2)
C20 0.017(2) 0.016(3) 0.022(2) 0.001(2) 0.013(2) 0.003(2)
C21 0.019(2) 0.010(2) 0.013(2) -0.0014(18) 0.0048(19) -0.0003(19)
C22 0.022(2) 0.015(2) 0.013(2) 0.0032(19) 0.011(2) 0.005(2)
C23 0.026(2) 0.017(3) 0.014(2) -0.0011(19) 0.011(2) 0.004(2)
C24 0.019(2) 0.014(3) 0.022(3) 0.003(2) 0.010(2) 0.002(2)
C25 0.030(3) 0.022(3) 0.025(3) 0.009(2) 0.016(2) 0.009(2)
C26 0.024(2) 0.023(3) 0.023(3) 0.008(2) 0.011(2) 0.009(2)
C27 0.021(2) 0.011(2) 0.018(2) 0.0023(19) 0.011(2) 0.0028(19)
C28 0.023(2) 0.029(3) 0.013(2) 0.003(2) 0.008(2) 0.006(2)
C29 0.029(3) 0.019(3) 0.022(3) 0.006(2) 0.015(2) 0.002(2)
C30 0.027(3) 0.021(3) 0.019(2) 0.005(2) 0.012(2) 0.008(2)
C31 0.022(2) 0.018(3) 0.014(2) 0.0100(19) 0.0096(19) 0.008(2)
C32 0.030(3) 0.018(3) 0.024(3) 0.007(2) 0.013(2) 0.010(2)
C33 0.033(3) 0.021(3) 0.024(3) -0.001(2) 0.008(2) -0.004(2)
C34 0.016(2) 0.033(3) 0.017(2) -0.004(2) 0.001(2) 0.009(2)
C35 0.019(2) 0.031(3) 0.033(3) 0.014(2) 0.011(2) 0.001(2)
C36 0.020(2) 0.009(2) 0.012(2) 0.0008(17) 0.0109(18) 0.0012(18)
C37 0.028(3) 0.011(2) 0.026(3) 0.004(2) 0.006(2) 0.004(2)
C38 0.026(3) 0.015(3) 0.030(3) 0.003(2) 0.016(2) 0.002(2)
C39 0.030(3) 0.025(3) 0.018(3) 0.003(2) 0.003(2) 0.002(2)
C40 0.031(3) 0.015(3) 0.022(3) 0.007(2) 0.011(2) 0.009(2)

loop_
_atom_type_symbol
_atom_type_description
_atom_type_scat_dispersion_real
_atom_type_scat_dispersion_imag
_atom_type_scat_source
C C 0.0033 0.0016 'International Tables Vol C Tables 4.2.6.8 and 6.1.1.4'
H H 0.0000 0.0000 'International Tables Vol C Tables 4.2.6.8 and 6.1.1.4'
N N 0.0061 0.0033 'International Tables Vol C Tables 4.2.6.8 and 6.1.1.4'
O O 0.0106 0.0060 'International Tables Vol C Tables 4.2.6.8 and 6.1.1.4'
U U -9.6767 9.6646 'International Tables Vol C Tables 4.2.6.8 and 6.1.1.4'

loop_
_geom_angle_atom_site_label_1
_geom_angle_atom_site_label_2
_geom_angle_atom_site_label_3
_geom_angle
_geom_angle_site_symmetry_1
_geom_angle_site_symmetry_3
_geom_angle_publ_flag
O1 U1 O2 178.95(12) . . ?
O1 U1 O3 90.96(13) . . ?
O2 U1 O3 89.46(13) . . ?
O1 U1 O4 89.20(13) . . ?
O2 U1 O4 90.41(13) . . ?
O3 U1 O4 178.23(10) . . ?
O1 U1 N4 91.83(14) . . ?
O2 U1 N4 87.28(14) . . ?
O3 U1 N4 81.68(12) . . ?
O4 U1 N4 100.08(13) . . ?
O1 U1 N1 89.25(14) . . ?
O2 U1 N1 91.76(14) . . ?
O3 U1 N1 82.43(12) . . ?
O4 U1 N1 95.81(12) . . ?
N4 U1 N1 164.09(14) . . ?
C1 O3 U1 179.1(3) . . ?
C16 O4 U1 173.6(3) . . ?
C31 N1 U1 135.5(3) . . ?
C31 N1 H1 112.3 . . ?
U1 N1 H1 112.3 . . ?
C31 N2 C32 119.6(4) . . ?
C31 N2 C33 123.6(4) . . ?
C32 N2 C33 115.2(4) . . ?
C31 N3 C34 120.6(4) . . ?
C31 N3 C35 120.9(4) . . ?
C34 N3 C35 114.0(4) . . ?
C36 N4 U1 137.6(3) . . ?
C36 N4 H4 111.2 . . ?
U1 N4 H4 111.2 . . ?
C36 N5 C38 121.2(4) . . ?
C36 N5 C37 120.5(4) . . ?
C38 N5 C37 114.1(4) . . ?
C36 N6 C39 122.7(4) . . ?
C36 N6 C40 120.5(4) . . ?
C39 N6 C40 115.5(4) . . ?
O3 C1 C6 121.0(4) . . ?
O3 C1 C2 120.0(4) . . ?
C6 C1 C2 119.0(4) . . ?
C3 C2 C1 117.7(4) . . ?
C3 C2 C7 119.1(4) . . ?
C1 C2 C7 123.1(4) . . ?
C4 C3 C2 123.5(4) . . ?
C4 C3 H3 118.3 . . ?
C2 C3 H3 118.3 . . ?
C5 C4 C3 117.5(4) . . ?
C5 C4 C11 122.1(5) . . ?
C3 C4 C11 120.4(4) . . ?
C4 C5 C6 123.2(5) . . ?
C4 C5 H5 118.4 . . ?
C6 C5 H5 118.4 . . ?
C5 C6 C1 119.1(4) . . ?
C5 C6 C12 119.0(4) . . ?
C1 C6 C12 121.8(4) . . ?
C9 C7 C2 109.7(4) . . ?
C9 C7 C8 111.7(4) . . ?
C2 C7 C8 109.3(4) . . ?
C9 C7 C10 106.3(4) . . ?
C2 C7 C10 113.3(4) . . ?
C8 C7 C10 106.4(4) . . ?
C7 C8 H8A 109.5 . . ?
C7 C8 H8B 109.5 . . ?
H8A C8 H8B 109.5 . . ?
C7 C8 H8C 109.5 . . ?
H8A C8 H8C 109.5 . . ?
H8B C8 H8C 109.5 . . ?
C7 C9 H9A 109.5 . . ?
C7 C9 H9B 109.5 . . ?
H9A C9 H9B 109.5 . . ?
C7 C9 H9C 109.5 . . ?
H9A C9 H9C 109.5 . . ?
H9B C9 H9C 109.5 . . ?
C7 C10 H10A 109.5 . . ?
C7 C10 H10B 109.5 . . ?
H10A C10 H10B 109.5 . . ?
C7 C10 H10C 109.5 . . ?
H10A C10 H10C 109.5 . . ?
H10B C10 H10C 109.5 . . ?
C4 C11 H11A 109.5 . . ?
C4 C11 H11B 109.5 . . ?
H11A C11 H11B 109.5 . . ?
C4 C11 H11C 109.5 . . ?
H11A C11 H11C 109.5 . . ?
H11B C11 H11C 109.5 . . ?
C13 C12 C14 111.9(4) . . ?
C13 C12 C15 106.1(4) . . ?
C14 C12 C15 106.4(4) . . ?
C13 C12 C6 110.5(4) . . ?
C14 C12 C6 109.6(4) . . ?
C15 C12 C6 112.4(4) . . ?
C12 C13 H13A 109.5 . . ?
C12 C13 H13B 109.5 . . ?
H13A C13 H13B 109.5 . . ?
C12 C13 H13C 109.5 . . ?
H13A C13 H13C 109.5 . . ?
H13B C13 H13C 109.5 . . ?
C12 C14 H14A 109.5 . . ?
C12 C14 H14B 109.5 . . ?
H14A C14 H14B 109.5 . . ?
C12 C14 H14C 109.5 . . ?
H14A C14 H14C 109.5 . . ?
H14B C14 H14C 109.5 . . ?
C12 C15 H15A 109.5 . . ?
C12 C15 H15B 109.5 . . ?
H15A C15 H15B 109.5 . . ?
C12 C15 H15C 109.5 . . ?
H15A C15 H15C 109.5 . . ?
H15B C15 H15C 109.5 . . ?
O4 C16 C21 121.2(4) . . ?
O4 C16 C17 120.7(4) . . ?
C21 C16 C17 118.1(4) . . ?
C18 C17 C16 118.7(4) . . ?
C18 C17 C22 118.2(4) . . ?
C16 C17 C22 123.1(4) . . ?
C17 C18 C19 123.6(4) . . ?
C17 C18 H18 118.2 . . ?
C19 C18 H18 118.2 . . ?
C20 C19 C18 117.1(4) . . ?
C20 C19 C26 121.0(4) . . ?
C18 C19 C26 121.9(4) . . ?
C19 C20 C21 123.3(5) . . ?
C19 C20 H20 118.3 . . ?
C21 C20 H20 118.3 . . ?
C20 C21 C16 118.8(4) . . ?
C20 C21 C27 117.2(4) . . ?
C16 C21 C27 123.9(4) . . ?
C23 C22 C25 106.5(4) . . ?
C23 C22 C24 111.1(4) . . ?
C25 C22 C24 105.6(4) . . ?
C23 C22 C17 110.8(4) . . ?
C25 C22 C17 112.7(4) . . ?
C24 C22 C17 110.0(4) . . ?
C22 C23 H23A 109.5 . . ?
C22 C23 H23B 109.5 . . ?
H23A C23 H23B 109.5 . . ?
C22 C23 H23C 109.5 . . ?
H23A C23 H23C 109.5 . . ?
H23B C23 H23C 109.5 . . ?
C22 C24 H24A 109.5 . . ?
C22 C24 H24B 109.5 . . ?
H24A C24 H24B 109.5 . . ?
C22 C24 H24C 109.5 . . ?
H24A C24 H24C 109.5 . . ?
H24B C24 H24C 109.5 . . ?
C22 C25 H25A 109.5 . . ?
C22 C25 H25B 109.5 . . ?
H25A C25 H25B 109.5 . . ?
C22 C25 H25C 109.5 . . ?
H25A C25 H25C 109.5 . . ?
H25B C25 H25C 109.5 . . ?
C19 C26 H26A 109.5 . . ?
C19 C26 H26B 109.5 . . ?
H26A C26 H26B 109.5 . . ?
C19 C26 H26C 109.5 . . ?
H26A C26 H26C 109.5 . . ?
H26B C26 H26C 109.5 . . ?
C28 C27 C29 110.4(4) . . ?
C28 C27 C30 105.7(4) . . ?
C29 C27 C30 106.7(4) . . ?
C28 C27 C21 111.4(4) . . ?
C29 C27 C21 110.6(4) . . ?
C30 C27 C21 111.8(4) . . ?
C27 C28 H28A 109.5 . . ?
C27 C28 H28B 109.5 . . ?
H28A C28 H28B 109.5 . . ?
C27 C28 H28C 109.5 . . ?
H28A C28 H28C 109.5 . . ?
H28B C28 H28C 109.5 . . ?
C27 C29 H29A 109.5 . . ?
C27 C29 H29B 109.5 . . ?
H29A C29 H29B 109.5 . . ?
C27 C29 H29C 109.5 . . ?
H29A C29 H29C 109.5 . . ?
H29B C29 H29C 109.5 . . ?
C27 C30 H30A 109.5 . . ?
C27 C30 H30B 109.5 . . ?
H30A C30 H30B 109.5 . . ?
C27 C30 H30C 109.5 . . ?
H30A C30 H30C 109.5 . . ?
H30B C30 H30C 109.5 . . ?
N1 C31 N3 119.6(4) . . ?
N1 C31 N2 123.2(4) . . ?
N3 C31 N2 117.2(4) . . ?
N2 C32 H32A 109.5 . . ?
N2 C32 H32B 109.5 . . ?
H32A C32 H32B 109.5 . . ?
N2 C32 H32C 109.5 . . ?
H32A C32 H32C 109.5 . . ?
H32B C32 H32C 109.5 . . ?
N2 C33 H33A 109.5 . . ?
N2 C33 H33B 109.5 . . ?
H33A C33 H33B 109.5 . . ?
N2 C33 H33C 109.5 . . ?
H33A C33 H33C 109.5 . . ?
H33B C33 H33C 109.5 . . ?
N3 C34 H34A 109.5 . . ?
N3 C34 H34B 109.5 . . ?
H34A C34 H34B 109.5 . . ?
N3 C34 H34C 109.5 . . ?
H34A C34 H34C 109.5 . . ?
H34B C34 H34C 109.5 . . ?
N3 C35 H35A 109.5 . . ?
N3 C35 H35B 109.5 . . ?
H35A C35 H35B 109.5 . . ?
N3 C35 H35C 109.5 . . ?
H35A C35 H35C 109.5 . . ?
H35B C35 H35C 109.5 . . ?
N4 C36 N5 119.9(4) . . ?
N4 C36 N6 123.5(4) . . ?
N5 C36 N6 116.6(4) . . ?
N5 C37 H37A 109.5 . . ?
N5 C37 H37B 109.5 . . ?
H37A C37 H37B 109.5 . . ?
N5 C37 H37C 109.5 . . ?
H37A C37 H37C 109.5 . . ?
H37B C37 H37C 109.5 . . ?
N5 C38 H38A 109.5 . . ?
N5 C38 H38B 109.5 . . ?
H38A C38 H38B 109.5 . . ?
N5 C38 H38C 109.5 . . ?
H38A C38 H38C 109.5 . . ?
H38B C38 H38C 109.5 . . ?
N6 C39 H39A 109.5 . . ?
N6 C39 H39B 109.5 . . ?
H39A C39 H39B 109.5 . . ?
N6 C39 H39C 109.5 . . ?
H39A C39 H39C 109.5 . . ?
H39B C39 H39C 109.5 . . ?
N6 C40 H40A 109.5 . . ?
N6 C40 H40B 109.5 . . ?
H40A C40 H40B 109.5 . . ?
N6 C40 H40C 109.5 . . ?
H40A C40 H40C 109.5 . . ?
H40B C40 H40C 109.5 . . ?

loop_
_geom_bond_atom_site_label_1
_geom_bond_atom_site_label_2
_geom_bond_distance
_geom_bond_site_symmetry_2
_geom_bond_publ_flag
U1 O1 1.780(3) . ?
U1 O2 1.785(3) . ?
U1 O3 2.246(3) . ?
U1 O4 2.247(3) . ?
U1 N4 2.467(4) . ?
U1 N1 2.479(4) . ?
O3 C1 1.351(6) . ?
O4 C16 1.357(6) . ?
N1 C31 1.322(6) . ?
N1 H1 0.8800 . ?
N2 C31 1.359(6) . ?
N2 C32 1.465(6) . ?
N2 C33 1.466(6) . ?
N3 C31 1.354(6) . ?
N3 C34 1.463(7) . ?
N3 C35 1.471(7) . ?
N4 C36 1.323(6) . ?
N4 H4 0.8800 . ?
N5 C36 1.357(6) . ?
N5 C38 1.464(6) . ?
N5 C37 1.467(6) . ?
N6 C36 1.358(6) . ?
N6 C39 1.456(7) . ?
N6 C40 1.472(6) . ?
C1 C6 1.423(7) . ?
C1 C2 1.438(6) . ?
C2 C3 1.412(6) . ?
C2 C7 1.537(6) . ?
C3 C4 1.387(7) . ?
C3 H3 0.9500 . ?
C4 C5 1.376(7) . ?
C4 C11 1.506(7) . ?
C5 C6 1.403(7) . ?
C5 H5 0.9500 . ?
C6 C12 1.552(6) . ?
C7 C9 1.536(6) . ?
C7 C8 1.545(6) . ?
C7 C10 1.554(6) . ?
C8 H8A 0.9800 . ?
C8 H8B 0.9800 . ?
C8 H8C 0.9800 . ?
C9 H9A 0.9800 . ?
C9 H9B 0.9800 . ?
C9 H9C 0.9800 . ?
C10 H10A 0.9800 . ?
C10 H10B 0.9800 . ?
C10 H10C 0.9800 . ?
C11 H11A 0.9800 . ?
C11 H11B 0.9800 . ?
C11 H11C 0.9800 . ?
C12 C13 1.532(6) . ?
C12 C14 1.535(6) . ?
C12 C15 1.545(6) . ?
C13 H13A 0.9800 . ?
C13 H13B 0.9800 . ?
C13 H13C 0.9800 . ?
C14 H14A 0.9800 . ?
C14 H14B 0.9800 . ?
C14 H14C 0.9800 . ?
C15 H15A 0.9800 . ?
C15 H15B 0.9800 . ?
C15 H15C 0.9800 . ?
C16 C21 1.431(7) . ?
C16 C17 1.444(6) . ?
C17 C18 1.382(7) . ?
C17 C22 1.551(6) . ?
C18 C19 1.389(7) . ?
C18 H18 0.9500 . ?
C19 C20 1.389(7) . ?
C19 C26 1.503(7) . ?
C20 C21 1.390(7) . ?
C20 H20 0.9500 . ?
C21 C27 1.548(6) . ?
C22 C23 1.528(7) . ?
C22 C25 1.543(6) . ?
C22 C24 1.544(6) . ?
C23 H23A 0.9800 . ?
C23 H23B 0.9800 . ?
C23 H23C 0.9800 . ?
C24 H24A 0.9800 . ?
C24 H24B 0.9800 . ?
C24 H24C 0.9800 . ?
C25 H25A 0.9800 . ?
C25 H25B 0.9800 . ?
C25 H25C 0.9800 . ?
C26 H26A 0.9800 . ?
C26 H26B 0.9800 . ?
C26 H26C 0.9800 . ?
C27 C28 1.536(6) . ?
C27 C29 1.538(7) . ?
C27 C30 1.544(7) . ?
C28 H28A 0.9800 . ?
C28 H28B 0.9800 . ?
C28 H28C 0.9800 . ?
C29 H29A 0.9800 . ?
C29 H29B 0.9800 . ?
C29 H29C 0.9800 . ?
C30 H30A 0.9800 . ?
C30 H30B 0.9800 . ?
C30 H30C 0.9800 . ?
C32 H32A 0.9800 . ?
C32 H32B 0.9800 . ?
C32 H32C 0.9800 . ?
C33 H33A 0.9800 . ?
C33 H33B 0.9800 . ?
C33 H33C 0.9800 . ?
C34 H34A 0.9800 . ?
C34 H34B 0.9800 . ?
C34 H34C 0.9800 . ?
C35 H35A 0.9800 . ?
C35 H35B 0.9800 . ?
C35 H35C 0.9800 . ?
C37 H37A 0.9800 . ?
C37 H37B 0.9800 . ?
C37 H37C 0.9800 . ?
C38 H38A 0.9800 . ?
C38 H38B 0.9800 . ?
C38 H38C 0.9800 . ?
C39 H39A 0.9800 . ?
C39 H39B 0.9800 . ?
C39 H39C 0.9800 . ?
C40 H40A 0.9800 . ?
C40 H40B 0.9800 . ?
C40 H40C 0.9800 . ?
